data_7715460
loop_
_publ_author_name
'Kidd, Steven R.'
'Zhou, Wen'
'Warren, Jeffrey J.'
'Leznoff, Daniel B.'

_publ_section_title
;
 Inducing ring distortions in unsubstituted metallophthalocyanines using
 axial N-heterocyclic carbenes.
;
_journal_issue 15
_journal_name_full 'Dalton transactions (Cambridge, England : 2003)'
_journal_page_first 6537
_journal_page_last 6546
_journal_paper_doi 10.1039/d4dt00528g
_journal_volume 53
_journal_year 2024
_chemical_formula_moiety '2(C41 H32 N10 Zn), C7 H7, C7 H8'
_chemical_formula_sum 'C96 H79 N20 Zn2'
_chemical_formula_weight 1643.53
_space_group_crystal_system monoclinic
_space_group_IT_number 15
_space_group_name_Hall '-C 2yc'
_space_group_name_H-M_alt 'C 1 2/c 1'
_atom_sites_solution_hydrogens mixed
_atom_sites_solution_primary iterative
_audit_creation_date 2023-07-19
_audit_creation_method
;
Olex2 1.5
(compiled 2023.03.06 svn.rbb2c1857 for OlexSys, GUI svn.r6748)
;
_audit_update_record
;
2024-02-12 deposited with the CCDC.	2024-03-12 downloaded from the CCDC.
;
_cell_angle_alpha 90
_cell_angle_beta 118.052(3)
_cell_angle_gamma 90
_cell_formula_units_Z 4
_cell_length_a 30.9681(19)
_cell_length_b 14.0317(8)
_cell_length_c 20.7176(13)
_cell_measurement_reflns_used 9400
_cell_measurement_temperature 190(2)
_cell_measurement_theta_max 63.78
_cell_measurement_theta_min 3.84
_cell_volume 7944.9(9)
_computing_molecular_graphics 'Olex2 1.5 (Dolomanov et al., 2009)'
_computing_publication_material 'Olex2 1.5 (Dolomanov et al., 2009)'
_computing_structure_refinement 'olex2.refine 1.5 (Bourhis et al., 2015)'
_computing_structure_solution 'olex2.solve 1.5 (Bourhis et al., 2015)'
_diffrn_ambient_temperature 189.98
_diffrn_measured_fraction_theta_full 0.979
_diffrn_measured_fraction_theta_max 0.979
_diffrn_measurement_device_type 'Bruker APEX-II CCD'
_diffrn_measurement_method '\f and \w scans'
_diffrn_radiation_type CuK\a
_diffrn_radiation_wavelength 1.54178
_diffrn_reflns_av_R_equivalents 0.1228
_diffrn_reflns_av_unetI/netI 0.0778
_diffrn_reflns_Laue_measured_fraction_full 0.979
_diffrn_reflns_Laue_measured_fraction_max 0.979
_diffrn_reflns_limit_h_max 35
_diffrn_reflns_limit_h_min -35
_diffrn_reflns_limit_k_max 16
_diffrn_reflns_limit_k_min -16
_diffrn_reflns_limit_l_max 23
_diffrn_reflns_limit_l_min -24
_diffrn_reflns_number 50962
_diffrn_reflns_point_group_measured_fraction_full 0.979
_diffrn_reflns_point_group_measured_fraction_max 0.979
_diffrn_reflns_theta_full 64.807
_diffrn_reflns_theta_max 64.807
_diffrn_reflns_theta_min 3.234
_diffrn_source_current 0.65
_diffrn_source_power 0.029146000000000005
_diffrn_source_voltage 44.84
_diffrn_standards_number 0
_exptl_absorpt_coefficient_mu 1.245
_exptl_absorpt_correction_T_max 0.7526
_exptl_absorpt_correction_T_min 0.5730
_exptl_absorpt_correction_type multi-scan
_exptl_absorpt_process_details
;
SADABS-2016/2 (Bruker,2016/2) was used for absorption correction.
wR2(int) was 0.1365 before and 0.0906 after correction.
The Ratio of minimum to maximum transmission is 0.7614.
The \l/2 correction factor is Not present.
;
_exptl_crystal_colour Green
_exptl_crystal_density_diffrn 1.374
_exptl_crystal_description Block
_exptl_crystal_F_000 3420
_exptl_crystal_size_max 0.653
_exptl_crystal_size_mid 0.235
_exptl_crystal_size_min 0.119
_refine_diff_density_max 0.334
_refine_diff_density_min -0.520
_refine_diff_density_rms 0.065
_refine_ls_extinction_method none
_refine_ls_goodness_of_fit_ref 1.037
_refine_ls_hydrogen_treatment mixed
_refine_ls_matrix_type full
_refine_ls_number_parameters 556
_refine_ls_number_reflns 6591
_refine_ls_number_restraints 97
_refine_ls_restrained_S_all 1.056
_refine_ls_R_factor_all 0.0782
_refine_ls_R_factor_gt 0.0551
_refine_ls_shift/su_max 0.001
_refine_ls_shift/su_mean 0.000
_refine_ls_structure_factor_coef Fsqd
_refine_ls_weighting_details 'w=1/[\s^2^(Fo^2^)+(0.0460P)^2^+16.4815P] where P=(Fo^2^+2Fc^2^)/3'
_refine_ls_weighting_scheme calc
_refine_ls_wR_factor_gt 0.1239
_refine_ls_wR_factor_ref 0.1352
_reflns_Friedel_coverage 0.000
_reflns_number_gt 4915
_reflns_number_total 6591
_reflns_threshold_expression 'I > 2\s(I)'
_cod_data_source_file d4dt00528g2.cif
_cod_data_source_block cu_SK_Pc1_ZnPcNHC_GB_Tol_0m_a
_cod_depositor_comments 'Adding full bibliography for 7715459--7715462.cif.'
_cod_database_code 7715460
_shelx_shelxl_version_number 2018/3
_shelx_space_group_comment
;
The symmetry employed for this shelxl refinement is uniquely defined
by the following loop, which should always be used as a source of
symmetry information in preference to the above space-group names.
They are only intended as comments.
;
_olex2_refinement_description
;
1. Fixed Uiso
 At 1.2 times of:
  All C(H) groups
 At 1.5 times of:
  All C(H,H,H) groups
2. Restrained distances
 H1-C46
 0.95 with sigma of 0.02
3. Uiso/Uaniso restraints and constraints
C42 \\sim C43 \\sim C44 \\sim C45: within 2A with sigma of 0.04 and sigma for
terminal atoms of 0.08 within 2A
C46 \\sim C47 \\sim C48 \\sim C49 \\sim C50: within 2A with sigma of 0.04 and
sigma for terminal atoms of 0.08 within 2A
Uanis(C42) \\sim Ueq, Uanis(C43) \\sim Ueq, Uanis(C44) \\sim Ueq, Uanis(C45)
\\sim Ueq: with sigma of 0.01 and sigma for terminal atoms of 0.02
Uanis(C46) \\sim Ueq, Uanis(C47) \\sim Ueq, Uanis(C48) \\sim Ueq, Uanis(C49)
\\sim Ueq, Uanis(C50) \\sim Ueq: with sigma of 0.01 and sigma for terminal
atoms of 0.02
4. Others
 Fixed Sof: C45(0.5) H45A(0.5) H45B(0.5) H45C(0.5) H1(0.5) C49(0.5) C50(0.5)
 H50A(0.5) H50B(0.5) H50C(0.5)
5.a Ternary CH refined with riding coordinates:
 C35(H35), C40(H40)
5.b Aromatic/amide H refined with riding coordinates:
 C3(H3), C4(H4), C5(H5), C6(H6), C11(H11), C12(H12), C13(H13), C14(H14),
 C19(H19), C20(H20), C21(H21), C22(H22), C27(H27), C28(H28), C29(H29), C30(H30),
  C37(H37), C38(H38), C43(H43), C44(H44), C47(H47), C48(H48)
5.c Idealised Me refined as rotating group:
 C34(H34A,H34B,H34C), C36(H36A,H36B,H36C), C39(H39A,H39B,H39C), C41(H41A,H41B,
 H41C), C45(H45A,H45B,H45C), C50(H50A,H50B,H50C)
;
_olex2_submission_special_instructions 'No special instructions were received'

loop_
_space_group_symop_operation_xyz
'x, y, z'
'-x, y, -z+1/2'
'x+1/2, y+1/2, z'
'-x+1/2, y+1/2, -z+1/2'
'-x, -y, -z'
'x, -y, z-1/2'
'-x+1/2, -y+1/2, -z'
'x+1/2, -y+1/2, z-1/2'

loop_
_atom_site_label
_atom_site_type_symbol
_atom_site_fract_x
_atom_site_fract_y
_atom_site_fract_z
_atom_site_U_iso_or_equiv
_atom_site_adp_type
_atom_site_occupancy
_atom_site_site_symmetry_order
_atom_site_calc_flag
_atom_site_refinement_flags_posn
_atom_site_refinement_flags_adp
_atom_site_refinement_flags_occupancy
_atom_site_disorder_assembly
_atom_site_disorder_group
Zn1 Zn 0.70799(2) 0.47164(3) 0.44650(2) 0.03196(16) Uani 1 1 d . . . . .
N1 N 0.66265(10) 0.3794(2) 0.36279(15) 0.0325(6) Uani 1 1 d . . . . .
C1 C 0.67881(12) 0.3144(2) 0.32974(18) 0.0316(8) Uani 1 1 d . . . . .
N2 N 0.58232(10) 0.4391(2) 0.33527(15) 0.0343(7) Uani 1 1 d . . . . .
C2 C 0.63763(13) 0.2791(2) 0.26281(18) 0.0329(8) Uani 1 1 d . . . . .
N3 N 0.64370(10) 0.5040(2) 0.45079(15) 0.0334(7) Uani 1 1 d . . . . .
C3 C 0.63452(14) 0.2143(3) 0.20992(19) 0.0390(9) Uani 1 1 d . . . . .
H3 H 0.662894 0.186035 0.211526 0.047 Uiso 1 1 calc R U . . .
N4 N 0.67756(10) 0.5695(2) 0.57328(15) 0.0344(7) Uani 1 1 d . . . . .
C4 C 0.58835(14) 0.1931(3) 0.1552(2) 0.0438(9) Uani 1 1 d . . . . .
H4 H 0.584948 0.148711 0.118465 0.053 Uiso 1 1 calc R U . . .
N5 N 0.74162(9) 0.48697(19) 0.55968(15) 0.0313(6) Uani 1 1 d . . . . .
C5 C 0.54649(14) 0.2343(3) 0.1518(2) 0.0428(9) Uani 1 1 d . . . . .
H5 H 0.515291 0.216279 0.113726 0.051 Uiso 1 1 calc R U . . .
N6 N 0.81962(10) 0.4105(2) 0.59357(15) 0.0316(6) Uani 1 1 d . . . . .
C6 C 0.54955(13) 0.3013(3) 0.20309(19) 0.0385(8) Uani 1 1 d . . . . .
H6 H 0.521165 0.331280 0.200120 0.046 Uiso 1 1 calc R U . . .
N7 N 0.76035(10) 0.36554(19) 0.47054(14) 0.0304(6) Uani 1 1 d . . . . .
C7 C 0.59596(12) 0.3225(2) 0.25894(18) 0.0322(8) Uani 1 1 d . . . . .
N8 N 0.72442(10) 0.28175(19) 0.35426(15) 0.0312(6) Uani 1 1 d . . . . .
C8 C 0.61286(12) 0.3862(2) 0.32223(18) 0.0331(8) Uani 1 1 d . . . . .
N9 N 0.69897(11) 0.6261(2) 0.33301(16) 0.0424(8) Uani 1 1 d . . . . .
C9 C 0.59687(12) 0.4911(3) 0.39583(19) 0.0350(8) Uani 1 1 d . . . . .
N10 N 0.77072(10) 0.6317(2) 0.42387(16) 0.0378(7) Uani 1 1 d . . . . .
C10 C 0.56266(12) 0.5373(3) 0.41571(19) 0.0370(8) Uani 1 1 d . . . . .
C11 C 0.51192(13) 0.5441(3) 0.3811(2) 0.0469(10) Uani 1 1 d . . . . .
H11 H 0.492425 0.518025 0.333783 0.056 Uiso 1 1 calc R U . . .
C12 C 0.49108(14) 0.5904(4) 0.4185(2) 0.0597(12) Uani 1 1 d . . . . .
H12 H 0.456523 0.597360 0.395666 0.072 Uiso 1 1 calc R U . . .
C13 C 0.51886(15) 0.6271(4) 0.4881(2) 0.0632(13) Uani 1 1 d . . . . .
H13 H 0.503007 0.657482 0.512137 0.076 Uiso 1 1 calc R U . . .
C14 C 0.56928(14) 0.6201(3) 0.5230(2) 0.0494(10) Uani 1 1 d . . . . .
H14 H 0.588461 0.645400 0.570699 0.059 Uiso 1 1 calc R U . . .
C15 C 0.59084(12) 0.5748(3) 0.4859(2) 0.0376(8) Uani 1 1 d . . . . .
C16 C 0.64152(12) 0.5517(2) 0.5069(2) 0.0348(8) Uani 1 1 d . . . . .
C17 C 0.72319(12) 0.5370(2) 0.59764(18) 0.0317(8) Uani 1 1 d . . . . .
C18 C 0.76040(12) 0.5475(2) 0.67345(18) 0.0325(8) Uani 1 1 d . . . . .
C19 C 0.75976(13) 0.5883(3) 0.73462(19) 0.0373(8) Uani 1 1 d . . . . .
H19 H 0.730809 0.616043 0.731331 0.045 Uiso 1 1 calc R U . . .
C20 C 0.80240(14) 0.5869(3) 0.7995(2) 0.0427(9) Uani 1 1 d . . . . .
H20 H 0.802929 0.613744 0.841936 0.051 Uiso 1 1 calc R U . . .
C21 C 0.84492(14) 0.5467(3) 0.8042(2) 0.0433(9) Uani 1 1 d . . . . .
H21 H 0.874070 0.548148 0.849689 0.052 Uiso 1 1 calc R U . . .
C22 C 0.84573(13) 0.5047(3) 0.74419(19) 0.0373(8) Uani 1 1 d . . . . .
H22 H 0.874771 0.476895 0.747812 0.045 Uiso 1 1 calc R U . . .
C23 C 0.80267(12) 0.5047(2) 0.67889(18) 0.0321(8) Uani 1 1 d . . . . .
C24 C 0.78904(11) 0.4638(2) 0.60696(17) 0.0297(7) Uani 1 1 d . . . . .
C25 C 0.80547(12) 0.3636(2) 0.53045(18) 0.0298(7) Uani 1 1 d . . . . .
C26 C 0.83792(12) 0.2998(2) 0.51787(18) 0.0318(8) Uani 1 1 d . . . . .
C27 C 0.88652(12) 0.2736(3) 0.5600(2) 0.0371(8) Uani 1 1 d . . . . .
H27 H 0.905839 0.299255 0.607485 0.044 Uiso 1 1 calc R U . . .
C28 C 0.90572(13) 0.2087(3) 0.5302(2) 0.0409(9) Uani 1 1 d . . . . .
H28 H 0.938877 0.189399 0.557841 0.049 Uiso 1 1 calc R U . . .
C29 C 0.87753(13) 0.1707(3) 0.4604(2) 0.0411(9) Uani 1 1 d . . . . .
H29 H 0.892038 0.127092 0.441221 0.049 Uiso 1 1 calc R U . . .
C30 C 0.82905(13) 0.1954(3) 0.4188(2) 0.0366(8) Uani 1 1 d . . . . .
H30 H 0.809737 0.168409 0.371755 0.044 Uiso 1 1 calc R U . . .
C31 C 0.80942(12) 0.2610(2) 0.44779(18) 0.0310(8) Uani 1 1 d . . . . .
C32 C 0.76077(12) 0.3037(2) 0.41936(18) 0.0298(7) Uani 1 1 d . . . . .
C33 C 0.72736(12) 0.5847(2) 0.39929(19) 0.0341(8) Uani 1 1 d . . . . .
C34 C 0.64640(15) 0.5365(3) 0.2223(2) 0.0499(10) Uani 1 1 d . . . . .
H34A H 0.612953 0.513141 0.192376 0.075 Uiso 1 1 calc R U . . .
H34B H 0.668599 0.482205 0.243296 0.075 Uiso 1 1 calc R U . . .
H34C H 0.656475 0.573855 0.191669 0.075 Uiso 1 1 calc R U . . .
C35 C 0.64823(13) 0.5987(3) 0.2833(2) 0.0429(9) Uani 1 1 d . . . . .
H35 H 0.635793 0.560340 0.311812 0.051 Uiso 1 1 calc R U . . .
C36 C 0.6162(2) 0.6867(4) 0.2542(3) 0.0879(18) Uani 1 1 d . . . . .
H36A H 0.624146 0.719839 0.219560 0.132 Uiso 1 1 calc R U . . .
H36B H 0.622022 0.729359 0.294992 0.132 Uiso 1 1 calc R U . . .
H36C H 0.581681 0.667596 0.229418 0.132 Uiso 1 1 calc R U . . .
C37 C 0.72427(17) 0.6960(3) 0.3184(2) 0.0598(12) Uani 1 1 d . . . . .
H37 H 0.712161 0.734149 0.275545 0.072 Uiso 1 1 calc R U . . .
C38 C 0.76844(16) 0.7001(3) 0.3748(2) 0.0534(11) Uani 1 1 d . . . . .
H38 H 0.793944 0.742419 0.380501 0.064 Uiso 1 1 calc R U . . .
C39 C 0.8204(2) 0.6951(4) 0.5472(3) 0.0761(15) Uani 1 1 d . . . . .
H39A H 0.828710 0.753518 0.529544 0.114 Uiso 1 1 calc R U . . .
H39B H 0.846834 0.679351 0.595874 0.114 Uiso 1 1 calc R U . . .
H39C H 0.789943 0.704862 0.549890 0.114 Uiso 1 1 calc R U . . .
C40 C 0.81369(12) 0.6142(3) 0.4950(2) 0.0391(9) Uani 1 1 d . . . . .
H40 H 0.807211 0.554982 0.515961 0.047 Uiso 1 1 calc R U . . .
C41 C 0.85839(18) 0.5967(5) 0.4862(3) 0.0907(19) Uani 1 1 d . . . . .
H41A H 0.852289 0.543491 0.452379 0.136 Uiso 1 1 calc R U . . .
H41B H 0.886047 0.581153 0.533841 0.136 Uiso 1 1 calc R U . . .
H41C H 0.866044 0.654146 0.466615 0.136 Uiso 1 1 calc R U . . .
C42 C 0.9871(3) 0.4323(6) 0.4465(4) 0.101(2) Uani 1 1 d . U . . .
C43 C 0.9695(2) 0.4282(6) 0.4957(5) 0.106(2) Uani 1 1 d . U . . .
H43 H 0.948205 0.377993 0.493336 0.127 Uiso 1 1 calc R U . . .
C44 C 0.9822(3) 0.4944(7) 0.5465(4) 0.101(2) Uani 1 1 d . U . . .
H44 H 0.969318 0.490704 0.579944 0.121 Uiso 1 1 calc R U . . .
C45 C 0.9770(7) 0.3672(13) 0.3936(10) 0.153(7) Uani 0.5 1 d . U P . .
H45A H 1.007543 0.339994 0.398598 0.230 Uiso 0.5 1 calc R U P . .
H45B H 0.959151 0.397769 0.345596 0.230 Uiso 0.5 1 calc R U P . .
H45C H 0.956778 0.316333 0.397918 0.230 Uiso 0.5 1 calc R U P . .
C46 C 0.500000 0.0793(8) 0.250000 0.105(3) Uani 1 2 d DS TU P . .
H1 H 0.489(5) 0.136(5) 0.221(5) 0.12(5) Uiso 0.5 1 d D . P A -1
C47 C 0.4575(2) 0.0330(6) 0.2204(3) 0.0896(18) Uani 1 1 d . U . B -1
H47 H 0.427603 0.067448 0.199614 0.108 Uiso 1 1 calc R U . B -1
C48 C 0.4572(3) -0.0619(6) 0.2199(5) 0.113(2) Uani 1 1 d . U . B -1
H48 H 0.428428 -0.093195 0.214222 0.135 Uiso 1 1 calc R U . B -1
C49 C 0.4914(5) -0.1113(8) 0.2263(5) 0.076(3) Uani 0.5 1 d . U P B -1
C50 C 0.4837(6) -0.2152(11) 0.2063(10) 0.134(6) Uani 0.5 1 d . U P B -1
H50A H 0.481438 -0.224151 0.157869 0.201 Uiso 0.5 1 calc R U P B -1
H50B H 0.453344 -0.236961 0.205337 0.201 Uiso 0.5 1 calc R U P B -1
H50C H 0.511321 -0.252080 0.242554 0.201 Uiso 0.5 1 calc R U P B -1

loop_
_atom_site_aniso_label
_atom_site_aniso_U_11
_atom_site_aniso_U_22
_atom_site_aniso_U_33
_atom_site_aniso_U_23
_atom_site_aniso_U_13
_atom_site_aniso_U_12
Zn1 0.0296(3) 0.0393(3) 0.0293(3) 0.0000(2) 0.0158(2) -0.00019(19)
N1 0.0295(15) 0.0402(16) 0.0308(16) 0.0003(13) 0.0167(13) 0.0010(12)
C1 0.0325(18) 0.0343(19) 0.0332(19) 0.0016(15) 0.0197(16) -0.0027(15)
N2 0.0282(15) 0.0450(17) 0.0300(16) -0.0020(13) 0.0139(13) -0.0009(13)
C2 0.0383(19) 0.0324(18) 0.0275(19) -0.0006(15) 0.0151(16) -0.0033(15)
N3 0.0303(15) 0.0407(17) 0.0296(16) -0.0027(13) 0.0146(13) -0.0017(12)
C3 0.043(2) 0.041(2) 0.034(2) 0.0004(17) 0.0187(17) 0.0029(17)
N4 0.0279(15) 0.0428(17) 0.0343(17) -0.0053(13) 0.0160(14) -0.0003(13)
C4 0.054(2) 0.046(2) 0.028(2) -0.0051(17) 0.0161(18) -0.0006(19)
N5 0.0288(14) 0.0382(16) 0.0317(16) 0.0002(13) 0.0183(13) 0.0026(12)
C5 0.039(2) 0.046(2) 0.033(2) -0.0032(17) 0.0083(17) -0.0033(17)
N6 0.0325(15) 0.0378(16) 0.0279(16) -0.0012(13) 0.0169(13) 0.0011(13)
C6 0.0358(19) 0.042(2) 0.034(2) 0.0044(17) 0.0135(16) 0.0002(16)
N7 0.0335(15) 0.0356(16) 0.0267(15) 0.0008(12) 0.0179(13) 0.0004(12)
C7 0.0334(18) 0.0378(19) 0.0250(18) 0.0020(15) 0.0134(15) -0.0015(15)
N8 0.0338(16) 0.0357(16) 0.0292(16) 0.0009(12) 0.0190(14) -0.0008(12)
C8 0.0297(18) 0.040(2) 0.0286(19) -0.0008(15) 0.0130(15) -0.0047(15)
N9 0.0416(17) 0.0431(18) 0.0332(17) 0.0074(14) 0.0099(14) -0.0059(14)
C9 0.0295(18) 0.042(2) 0.035(2) 0.0015(16) 0.0166(16) 0.0003(15)
N10 0.0355(16) 0.0412(17) 0.0333(17) 0.0037(13) 0.0134(14) -0.0034(13)
C10 0.0308(18) 0.044(2) 0.036(2) -0.0011(17) 0.0157(16) 0.0025(16)
C11 0.034(2) 0.061(3) 0.043(2) -0.0038(19) 0.0157(18) 0.0057(18)
C12 0.030(2) 0.094(3) 0.052(3) -0.009(2) 0.016(2) 0.013(2)
C13 0.041(2) 0.101(4) 0.052(3) -0.014(3) 0.025(2) 0.014(2)
C14 0.039(2) 0.067(3) 0.044(2) -0.011(2) 0.0214(19) 0.0038(19)
C15 0.0310(18) 0.044(2) 0.039(2) -0.0032(17) 0.0181(17) 0.0031(16)
C16 0.0300(18) 0.040(2) 0.038(2) -0.0057(16) 0.0186(17) -0.0004(15)
C17 0.0330(18) 0.0339(18) 0.0301(19) 0.0008(15) 0.0164(15) -0.0019(15)
C18 0.0322(18) 0.0369(19) 0.0325(19) -0.0003(15) 0.0185(16) -0.0021(15)
C19 0.043(2) 0.039(2) 0.039(2) -0.0054(16) 0.0258(18) -0.0008(16)
C20 0.051(2) 0.048(2) 0.033(2) -0.0068(17) 0.0233(19) -0.0004(18)
C21 0.043(2) 0.050(2) 0.030(2) -0.0059(17) 0.0110(17) -0.0033(18)
C22 0.0354(19) 0.044(2) 0.033(2) 0.0010(16) 0.0161(16) 0.0010(16)
C23 0.0343(18) 0.0361(19) 0.0304(19) 0.0001(15) 0.0190(16) -0.0025(15)
C24 0.0294(17) 0.0381(19) 0.0237(17) 0.0000(15) 0.0142(14) -0.0008(15)
C25 0.0299(17) 0.0355(19) 0.0296(19) 0.0052(15) 0.0187(16) 0.0016(14)
C26 0.0341(18) 0.0364(19) 0.0317(19) 0.0057(15) 0.0212(16) 0.0026(15)
C27 0.0315(19) 0.045(2) 0.036(2) 0.0024(16) 0.0176(16) 0.0007(16)
C28 0.0313(19) 0.050(2) 0.045(2) 0.0066(18) 0.0207(18) 0.0074(17)
C29 0.043(2) 0.043(2) 0.048(2) 0.0029(18) 0.0296(19) 0.0075(17)
C30 0.040(2) 0.042(2) 0.034(2) -0.0001(16) 0.0220(17) -0.0005(16)
C31 0.0330(18) 0.0367(19) 0.0288(19) 0.0047(15) 0.0191(16) 0.0008(15)
C32 0.0310(17) 0.0328(18) 0.0321(19) 0.0043(15) 0.0202(16) 0.0020(14)
C33 0.0340(19) 0.0347(19) 0.034(2) -0.0043(16) 0.0163(17) 0.0010(15)
C34 0.049(2) 0.059(3) 0.036(2) -0.0019(19) 0.0146(19) -0.007(2)
C35 0.037(2) 0.048(2) 0.035(2) 0.0039(17) 0.0097(17) -0.0019(17)
C36 0.071(3) 0.068(3) 0.077(4) -0.017(3) -0.005(3) 0.022(3)
C37 0.068(3) 0.057(3) 0.040(2) 0.014(2) 0.014(2) -0.020(2)
C38 0.057(3) 0.055(3) 0.043(2) 0.011(2) 0.019(2) -0.021(2)
C39 0.085(4) 0.074(3) 0.046(3) -0.012(2) 0.011(3) 0.012(3)
C40 0.0338(19) 0.046(2) 0.037(2) 0.0034(17) 0.0163(17) -0.0039(16)
C41 0.046(3) 0.156(6) 0.070(3) -0.003(4) 0.027(3) 0.018(3)
C42 0.093(4) 0.096(4) 0.092(4) 0.022(4) 0.025(4) 0.036(4)
C43 0.070(4) 0.112(5) 0.118(5) 0.067(4) 0.030(4) 0.008(3)
C44 0.078(4) 0.138(6) 0.102(5) 0.051(4) 0.056(4) 0.038(4)
C45 0.157(13) 0.122(11) 0.127(12) -0.008(10) 0.023(10) 0.040(10)
C46 0.115(7) 0.090(7) 0.174(9) 0.000 0.121(7) 0.000
C47 0.075(3) 0.132(5) 0.085(4) 0.039(4) 0.057(3) 0.030(4)
C48 0.078(4) 0.131(5) 0.157(6) -0.042(5) 0.078(4) -0.026(4)
C49 0.064(7) 0.079(6) 0.089(8) -0.013(5) 0.041(6) -0.001(5)
C50 0.111(10) 0.119(10) 0.202(14) -0.046(9) 0.098(10) -0.020(8)

loop_
_atom_type_symbol
_atom_type_description
_atom_type_scat_dispersion_real
_atom_type_scat_dispersion_imag
_atom_type_scat_source
C C 0.0181 0.0091 'International Tables Vol C Tables 4.2.6.8 and 6.1.1.4'
H H 0.0000 0.0000 'International Tables Vol C Tables 4.2.6.8 and 6.1.1.4'
N N 0.0311 0.0180 'International Tables Vol C Tables 4.2.6.8 and 6.1.1.4'
Zn Zn -1.5491 0.6778 'International Tables Vol C Tables 4.2.6.8 and 6.1.1.4'

loop_
_geom_angle_atom_site_label_1
_geom_angle_atom_site_label_2
_geom_angle_atom_site_label_3
_geom_angle
_geom_angle_site_symmetry_1
_geom_angle_site_symmetry_3
_geom_angle_publ_flag
N1 Zn1 C33 108.06(12) . . ?
N3 Zn1 N1 83.57(11) . . ?
N3 Zn1 C33 110.12(12) . . ?
N5 Zn1 N1 141.63(11) . . ?
N5 Zn1 N3 84.92(10) . . ?
N5 Zn1 N7 83.31(10) . . ?
N5 Zn1 C33 110.27(12) . . ?
N7 Zn1 N1 84.22(11) . . ?
N7 Zn1 N3 142.93(11) . . ?
N7 Zn1 C33 106.93(12) . . ?
C1 N1 Zn1 124.5(2) . . ?
C1 N1 C8 108.1(3) . . ?
C8 N1 Zn1 126.1(2) . . ?
N1 C1 C2 109.8(3) . . ?
N8 C1 N1 127.4(3) . . ?
N8 C1 C2 122.6(3) . . ?
C8 N2 C9 122.7(3) . . ?
C3 C2 C1 132.5(3) . . ?
C3 C2 C7 121.4(3) . . ?
C7 C2 C1 106.1(3) . . ?
C9 N3 Zn1 126.5(2) . . ?
C16 N3 Zn1 124.9(2) . . ?
C16 N3 C9 108.3(3) . . ?
C2 C3 H3 121.6 . . ?
C4 C3 C2 116.7(3) . . ?
C4 C3 H3 121.6 . . ?
C16 N4 C17 123.5(3) . . ?
C3 C4 H4 118.8 . . ?
C3 C4 C5 122.3(3) . . ?
C5 C4 H4 118.8 . . ?
C17 N5 Zn1 125.4(2) . . ?
C17 N5 C24 108.0(3) . . ?
C24 N5 Zn1 125.6(2) . . ?
C4 C5 H5 119.5 . . ?
C6 C5 C4 121.1(3) . . ?
C6 C5 H5 119.5 . . ?
C24 N6 C25 122.7(3) . . ?
C5 C6 H6 121.5 . . ?
C5 C6 C7 117.0(3) . . ?
C7 C6 H6 121.5 . . ?
C25 N7 Zn1 125.5(2) . . ?
C25 N7 C32 108.2(3) . . ?
C32 N7 Zn1 123.8(2) . . ?
C2 C7 C8 106.5(3) . . ?
C6 C7 C2 121.4(3) . . ?
C6 C7 C8 132.1(3) . . ?
C32 N8 C1 123.2(3) . . ?
N1 C8 C7 109.4(3) . . ?
N2 C8 N1 128.3(3) . . ?
N2 C8 C7 122.3(3) . . ?
C33 N9 C35 124.3(3) . . ?
C33 N9 C37 111.2(3) . . ?
C37 N9 C35 124.5(3) . . ?
N2 C9 N3 127.7(3) . . ?
N2 C9 C10 122.7(3) . . ?
N3 C9 C10 109.4(3) . . ?
C33 N10 C38 111.3(3) . . ?
C33 N10 C40 124.2(3) . . ?
C38 N10 C40 124.5(3) . . ?
C11 C10 C9 132.9(3) . . ?
C11 C10 C15 120.7(3) . . ?
C15 C10 C9 106.3(3) . . ?
C10 C11 H11 121.4 . . ?
C12 C11 C10 117.1(4) . . ?
C12 C11 H11 121.4 . . ?
C11 C12 H12 118.9 . . ?
C11 C12 C13 122.2(4) . . ?
C13 C12 H12 118.9 . . ?
C12 C13 H13 119.5 . . ?
C14 C13 C12 121.0(4) . . ?
C14 C13 H13 119.5 . . ?
C13 C14 H14 121.3 . . ?
C13 C14 C15 117.5(4) . . ?
C15 C14 H14 121.3 . . ?
C10 C15 C16 106.5(3) . . ?
C14 C15 C10 121.4(3) . . ?
C14 C15 C16 132.0(3) . . ?
N3 C16 C15 109.4(3) . . ?
N4 C16 N3 128.3(3) . . ?
N4 C16 C15 122.1(3) . . ?
N4 C17 N5 127.8(3) . . ?
N4 C17 C18 122.2(3) . . ?
N5 C17 C18 110.0(3) . . ?
C19 C18 C17 132.7(3) . . ?
C23 C18 C17 106.3(3) . . ?
C23 C18 C19 121.0(3) . . ?
C18 C19 H19 121.2 . . ?
C20 C19 C18 117.7(3) . . ?
C20 C19 H19 121.2 . . ?
C19 C20 H20 119.4 . . ?
C19 C20 C21 121.2(3) . . ?
C21 C20 H20 119.4 . . ?
C20 C21 H21 119.2 . . ?
C22 C21 C20 121.6(3) . . ?
C22 C21 H21 119.2 . . ?
C21 C22 H22 121.3 . . ?
C23 C22 C21 117.5(3) . . ?
C23 C22 H22 121.3 . . ?
C18 C23 C24 106.0(3) . . ?
C22 C23 C18 121.0(3) . . ?
C22 C23 C24 132.9(3) . . ?
N5 C24 C23 109.6(3) . . ?
N6 C24 N5 127.8(3) . . ?
N6 C24 C23 122.6(3) . . ?
N6 C25 N7 127.1(3) . . ?
N6 C25 C26 122.6(3) . . ?
N7 C25 C26 110.3(3) . . ?
C27 C26 C25 133.3(3) . . ?
C27 C26 C31 121.0(3) . . ?
C31 C26 C25 105.8(3) . . ?
C26 C27 H27 121.3 . . ?
C28 C27 C26 117.5(3) . . ?
C28 C27 H27 121.3 . . ?
C27 C28 H28 119.2 . . ?
C27 C28 C29 121.5(3) . . ?
C29 C28 H28 119.2 . . ?
C28 C29 H29 119.4 . . ?
C30 C29 C28 121.2(3) . . ?
C30 C29 H29 119.4 . . ?
C29 C30 H30 121.1 . . ?
C29 C30 C31 117.8(3) . . ?
C31 C30 H30 121.1 . . ?
C26 C31 C32 106.5(3) . . ?
C30 C31 C26 121.0(3) . . ?
C30 C31 C32 132.5(3) . . ?
N7 C32 C31 109.2(3) . . ?
N8 C32 N7 128.3(3) . . ?
N8 C32 C31 122.4(3) . . ?
N9 C33 Zn1 127.1(2) . . ?
N10 C33 Zn1 129.9(2) . . ?
N10 C33 N9 103.0(3) . . ?
H34A C34 H34B 109.5 . . ?
H34A C34 H34C 109.5 . . ?
H34B C34 H34C 109.5 . . ?
C35 C34 H34A 109.5 . . ?
C35 C34 H34B 109.5 . . ?
C35 C34 H34C 109.5 . . ?
N9 C35 C34 110.1(3) . . ?
N9 C35 H35 108.0 . . ?
N9 C35 C36 110.4(3) . . ?
C34 C35 H35 108.0 . . ?
C34 C35 C36 112.1(4) . . ?
C36 C35 H35 108.0 . . ?
C35 C36 H36A 109.5 . . ?
C35 C36 H36B 109.5 . . ?
C35 C36 H36C 109.5 . . ?
H36A C36 H36B 109.5 . . ?
H36A C36 H36C 109.5 . . ?
H36B C36 H36C 109.5 . . ?
N9 C37 H37 126.3 . . ?
C38 C37 N9 107.3(3) . . ?
C38 C37 H37 126.3 . . ?
N10 C38 H38 126.4 . . ?
C37 C38 N10 107.2(3) . . ?
C37 C38 H38 126.4 . . ?
H39A C39 H39B 109.5 . . ?
H39A C39 H39C 109.5 . . ?
H39B C39 H39C 109.5 . . ?
C40 C39 H39A 109.5 . . ?
C40 C39 H39B 109.5 . . ?
C40 C39 H39C 109.5 . . ?
N10 C40 C39 110.3(3) . . ?
N10 C40 H40 107.6 . . ?
N10 C40 C41 110.9(3) . . ?
C39 C40 H40 107.6 . . ?
C41 C40 C39 112.7(4) . . ?
C41 C40 H40 107.6 . . ?
C40 C41 H41A 109.5 . . ?
C40 C41 H41B 109.5 . . ?
C40 C41 H41C 109.5 . . ?
H41A C41 H41B 109.5 . . ?
H41A C41 H41C 109.5 . . ?
H41B C41 H41C 109.5 . . ?
C44 C42 C43 117.1(7) 5_766 . ?
C45 C42 C43 123.9(14) . . ?
C45 C42 C44 118.9(13) . 5_766 ?
C42 C43 H43 120.2 . . ?
C44 C43 C42 119.5(7) . . ?
C44 C43 H43 120.2 . . ?
C42 C44 H44 118.3 5_766 . ?
C43 C44 C42 123.3(7) . 5_766 ?
C43 C44 H44 118.3 . . ?
C42 C45 H45A 109.5 . . ?
C42 C45 H45B 109.5 . . ?
C42 C45 H45C 109.5 . . ?
H45A C45 H45B 109.5 . . ?
H45A C45 H45C 109.5 . . ?
H45B C45 H45C 109.5 . . ?
C47 C46 H1 98(8) . . ?
C46 C47 H47 120.2 . . ?
C46 C47 C48 119.6(7) . . ?
C48 C47 H47 120.2 . . ?
C47 C48 H48 117.8 . . ?
C49 C48 C47 124.4(8) . . ?
C49 C48 H48 117.8 . . ?
C48 C49 C50 120.4(11) . . ?
C49 C50 H50A 109.5 . . ?
C49 C50 H50B 109.5 . . ?
C49 C50 H50C 109.5 . . ?
H50A C50 H50B 109.5 . . ?
H50A C50 H50C 109.5 . . ?
H50B C50 H50C 109.5 . . ?

loop_
_geom_bond_atom_site_label_1
_geom_bond_atom_site_label_2
_geom_bond_distance
_geom_bond_site_symmetry_2
_geom_bond_publ_flag
Zn1 N1 2.089(3) . ?
Zn1 N3 2.084(3) . ?
Zn1 N5 2.081(3) . ?
Zn1 N7 2.082(3) . ?
Zn1 C33 2.094(4) . ?
N1 C1 1.368(4) . ?
N1 C8 1.369(4) . ?
C1 C2 1.460(5) . ?
C1 N8 1.337(4) . ?
N2 C8 1.326(4) . ?
N2 C9 1.334(5) . ?
C2 C3 1.393(5) . ?
C2 C7 1.395(5) . ?
N3 C9 1.371(4) . ?
N3 C16 1.370(4) . ?
C3 H3 0.9500 . ?
C3 C4 1.376(5) . ?
N4 C16 1.325(4) . ?
N4 C17 1.338(4) . ?
C4 H4 0.9500 . ?
C4 C5 1.390(5) . ?
N5 C17 1.364(4) . ?
N5 C24 1.367(4) . ?
C5 H5 0.9500 . ?
C5 C6 1.389(5) . ?
N6 C24 1.334(4) . ?
N6 C25 1.340(4) . ?
C6 H6 0.9500 . ?
C6 C7 1.389(5) . ?
N7 C25 1.365(4) . ?
N7 C32 1.375(4) . ?
C7 C8 1.465(5) . ?
N8 C32 1.324(4) . ?
N9 C33 1.365(5) . ?
N9 C35 1.468(5) . ?
N9 C37 1.374(5) . ?
C9 C10 1.457(5) . ?
N10 C33 1.362(4) . ?
N10 C38 1.376(5) . ?
N10 C40 1.470(5) . ?
C10 C11 1.390(5) . ?
C10 C15 1.400(5) . ?
C11 H11 0.9500 . ?
C11 C12 1.382(6) . ?
C12 H12 0.9500 . ?
C12 C13 1.384(6) . ?
C13 H13 0.9500 . ?
C13 C14 1.381(6) . ?
C14 H14 0.9500 . ?
C14 C15 1.387(5) . ?
C15 C16 1.455(5) . ?
C17 C18 1.454(5) . ?
C18 C19 1.399(5) . ?
C18 C23 1.396(5) . ?
C19 H19 0.9500 . ?
C19 C20 1.371(5) . ?
C20 H20 0.9500 . ?
C20 C21 1.392(5) . ?
C21 H21 0.9500 . ?
C21 C22 1.388(5) . ?
C22 H22 0.9500 . ?
C22 C23 1.383(5) . ?
C23 C24 1.462(5) . ?
C25 C26 1.458(5) . ?
C26 C27 1.388(5) . ?
C26 C31 1.407(5) . ?
C27 H27 0.9500 . ?
C27 C28 1.382(5) . ?
C28 H28 0.9500 . ?
C28 C29 1.396(5) . ?
C29 H29 0.9500 . ?
C29 C30 1.378(5) . ?
C30 H30 0.9500 . ?
C30 C31 1.386(5) . ?
C31 C32 1.463(5) . ?
C34 H34A 0.9800 . ?
C34 H34B 0.9800 . ?
C34 H34C 0.9800 . ?
C34 C35 1.515(6) . ?
C35 H35 1.0000 . ?
C35 C36 1.520(6) . ?
C36 H36A 0.9800 . ?
C36 H36B 0.9800 . ?
C36 H36C 0.9800 . ?
C37 H37 0.9500 . ?
C37 C38 1.318(6) . ?
C38 H38 0.9500 . ?
C39 H39A 0.9800 . ?
C39 H39B 0.9800 . ?
C39 H39C 0.9800 . ?
C39 C40 1.513(6) . ?
C40 H40 1.0000 . ?
C40 C41 1.499(6) . ?
C41 H41A 0.9800 . ?
C41 H41B 0.9800 . ?
C41 H41C 0.9800 . ?
C42 C43 1.365(10) . ?
C42 C44 1.362(10) 5_766 ?
C42 C45 1.346(18) . ?
C43 H43 0.9500 . ?
C43 C44 1.317(11) . ?
C44 H44 0.9500 . ?
C45 H45A 0.9800 . ?
C45 H45B 0.9800 . ?
C45 H45C 0.9800 . ?
C46 H1 0.96(2) . ?
C46 C47 1.330(8) . ?
C47 H47 0.9500 . ?
C47 C48 1.332(9) . ?
C48 H48 0.9500 . ?
C48 C49 1.218(13) . ?
C49 C50 1.503(17) . ?
C50 H50A 0.9800 . ?
C50 H50B 0.9800 . ?
C50 H50C 0.9800 . ?
